data_7152283
loop_
_publ_author_name
'Haketa, Yohei'
'Takayama, Mayumi'
'Maeda, Hiromitsu'

_publ_section_title
;
 Solid-state supramolecular assemblies consisting of planar charged
 species.
;
_journal_issue 13
_journal_name_full 'Organic &amp; biomolecular chemistry'
_journal_page_first 2603
_journal_page_last 2606
_journal_paper_doi 10.1039/c2ob07059f
_journal_volume 10
_journal_year 2012
_chemical_formula_sum 'C90 H100 B2 Cl N7 O4'
_chemical_formula_weight 1400.84
_chemical_name_systematic
;
?
;
_space_group_IT_number 2
_symmetry_cell_setting triclinic
_symmetry_Int_Tables_number 2
_symmetry_space_group_name_Hall '-P 1'
_symmetry_space_group_name_H-M 'P -1'
_atom_sites_solution_hydrogens geom
_atom_sites_solution_primary direct
_atom_sites_solution_secondary difmap
_audit_creation_method SHELXL-97
_cell_angle_alpha 116.501(12)
_cell_angle_beta 108.051(10)
_cell_angle_gamma 91.068(14)
_cell_formula_units_Z 2
_cell_length_a 15.754(5)
_cell_length_b 17.148(7)
_cell_length_c 17.170(5)
_cell_measurement_temperature 123(2)
_cell_volume 3879(2)
_computing_structure_refinement 'SHELXL-97 (Sheldrick, 1997)'
_computing_structure_solution 'SHELXS-97 (Sheldrick, 1990)'
_diffrn_ambient_temperature 123(2)
_diffrn_detector_area_resol_mean 10
_diffrn_measured_fraction_theta_full 0.969
_diffrn_measured_fraction_theta_max 0.969
_diffrn_measurement_device_type 'Rigaku RAXIS-RAPID'
_diffrn_measurement_method \w
_diffrn_radiation_monochromator graphite
_diffrn_radiation_source 'fine-focus sealed tube'
_diffrn_radiation_type MoK\a
_diffrn_radiation_wavelength 0.71075
_diffrn_reflns_av_R_equivalents 0.0577
_diffrn_reflns_av_sigmaI/netI 0.1036
_diffrn_reflns_limit_h_max 20
_diffrn_reflns_limit_h_min -18
_diffrn_reflns_limit_k_max 22
_diffrn_reflns_limit_k_min -22
_diffrn_reflns_limit_l_max 18
_diffrn_reflns_limit_l_min -22
_diffrn_reflns_number 36354
_diffrn_reflns_theta_full 27.47
_diffrn_reflns_theta_max 27.47
_diffrn_reflns_theta_min 3.02
_exptl_absorpt_coefficient_mu 0.106
_exptl_absorpt_correction_T_max 0.9588
_exptl_absorpt_correction_T_min 0.9440
_exptl_absorpt_correction_type none
_exptl_crystal_colour orange
_exptl_crystal_density_diffrn 1.199
_exptl_crystal_density_method 'not measured'
_exptl_crystal_description prism
_exptl_crystal_F_000 1496
_exptl_crystal_size_max 0.55
_exptl_crystal_size_mid 0.45
_exptl_crystal_size_min 0.40
_refine_diff_density_max 0.861
_refine_diff_density_min -0.407
_refine_diff_density_rms 0.060
_refine_ls_extinction_method none
_refine_ls_goodness_of_fit_ref 1.012
_refine_ls_hydrogen_treatment constr
_refine_ls_matrix_type full
_refine_ls_number_parameters 989
_refine_ls_number_reflns 17214
_refine_ls_number_restraints 0
_refine_ls_restrained_S_all 1.012
_refine_ls_R_factor_all 0.1546
_refine_ls_R_factor_gt 0.0778
_refine_ls_shift/su_max 0.000
_refine_ls_shift/su_mean 0.000
_refine_ls_structure_factor_coef Fsqd
_refine_ls_weighting_details 'calc w=1/[\s^2^(Fo^2^)+(0.1241P)^2^+0.0000P] where P=(Fo^2^+2Fc^2^)/3'
_refine_ls_weighting_scheme calc
_refine_ls_wR_factor_gt 0.2066
_refine_ls_wR_factor_ref 0.2435
_reflns_number_gt 8285
_reflns_number_total 17214
_reflns_threshold_expression >2sigma(I)
_cod_data_source_file c2ob07059f.txt
_cod_data_source_block 90513mae
_cod_original_sg_symbol_H-M 'P - 1'
_cod_database_code 7152283

loop_
_symmetry_equiv_pos_as_xyz
'x, y, z'
'-x, -y, -z'

loop_
_atom_site_label
_atom_site_type_symbol
_atom_site_fract_x
_atom_site_fract_y
_atom_site_fract_z
_atom_site_U_iso_or_equiv
_atom_site_adp_type
_atom_site_occupancy
_atom_site_symmetry_multiplicity
_atom_site_calc_flag
_atom_site_refinement_flags
_atom_site_disorder_assembly
_atom_site_disorder_group
C1 C 0.1138(4) 0.9662(3) 0.7459(3) 0.107(2) Uani 1 1 d . . .
H18 H 0.0731 0.9489 0.7708 0.160 Uiso 1 1 calc R . .
H19 H 0.1389 1.0298 0.7846 0.160 Uiso 1 1 calc R . .
H20 H 0.1634 0.9326 0.7464 0.160 Uiso 1 1 calc R . .
C2 C 0.0615(3) 0.9469(3) 0.6474(3) 0.0832(15) Uani 1 1 d . . .
H21 H 0.0128 0.9826 0.6481 0.100 Uiso 1 1 calc R . .
H22 H 0.1030 0.9662 0.6236 0.100 Uiso 1 1 calc R . .
C3 C 0.0194(3) 0.8508(2) 0.5813(2) 0.0599(11) Uani 1 1 d . . .
C4 C 0.0311(2) 0.7806(3) 0.5992(2) 0.0581(10) Uani 1 1 d . . .
H23 H 0.0661 0.7849 0.6576 0.070 Uiso 1 1 calc R . .
C5 C -0.1594(3) 0.8936(3) 0.4440(3) 0.0773(13) Uani 1 1 d . . .
H24 H -0.2061 0.8399 0.4110 0.116 Uiso 1 1 calc R . .
H25 H -0.1767 0.9321 0.4155 0.116 Uiso 1 1 calc R . .
H26 H -0.1540 0.9251 0.5095 0.116 Uiso 1 1 calc R . .
C6 C -0.0691(3) 0.8684(2) 0.4378(2) 0.0586(10) Uani 1 1 d . . .
H27 H -0.0758 0.8335 0.3715 0.070 Uiso 1 1 calc R . .
H28 H -0.0236 0.9229 0.4659 0.070 Uiso 1 1 calc R . .
C7 C -0.0360(2) 0.8152(2) 0.4867(2) 0.0490(9) Uani 1 1 d . . .
C8 C -0.0573(2) 0.7241(2) 0.45087(19) 0.0411(8) Uani 1 1 d . . .
C9 C -0.11170(19) 0.6559(2) 0.36018(19) 0.0367(7) Uani 1 1 d . . .
C10 C -0.1163(2) 0.5671(2) 0.33399(19) 0.0383(7) Uani 1 1 d . . .
H29 H -0.0754 0.5486 0.3734 0.046 Uiso 1 1 calc R . .
C11 C -0.18096(19) 0.5039(2) 0.24934(19) 0.0348(7) Uani 1 1 d . . .
C12 C -0.20340(19) 0.4146(2) 0.2283(2) 0.0361(7) Uani 1 1 d . . .
C13 C -0.26079(19) 0.3400(2) 0.1483(2) 0.0429(8) Uani 1 1 d . . .
C14 C -0.2566(2) 0.2696(2) 0.1683(3) 0.0540(9) Uani 1 1 d . . .
C15 C -0.1983(2) 0.3018(2) 0.2594(3) 0.0530(9) Uani 1 1 d . . .
H1 H -0.1834 0.2681 0.2915 0.064 Uiso 1 1 calc R . .
C16 C -0.3047(3) 0.1750(3) 0.1046(3) 0.0781(13) Uani 1 1 d . . .
H2 H -0.3246 0.1525 0.1414 0.094 Uiso 1 1 calc R . .
H3 H -0.3600 0.1741 0.0566 0.094 Uiso 1 1 calc R . .
C17 C -0.2537(4) 0.1163(4) 0.0592(4) 0.131(3) Uani 1 1 d . . .
H4 H -0.2363 0.1358 0.0198 0.197 Uiso 1 1 calc R . .
H5 H -0.2904 0.0565 0.0206 0.197 Uiso 1 1 calc R . .
H6 H -0.1990 0.1159 0.1057 0.197 Uiso 1 1 calc R . .
C18 C -0.3193(2) 0.3357(2) 0.0583(2) 0.0575(10) Uani 1 1 d . . .
H7 H -0.3442 0.3910 0.0724 0.069 Uiso 1 1 calc R . .
H8 H -0.3712 0.2859 0.0272 0.069 Uiso 1 1 calc R . .
C19 C -0.2710(3) 0.3237(3) -0.0084(3) 0.0768(13) Uani 1 1 d . . .
H9 H -0.2218 0.3745 0.0201 0.115 Uiso 1 1 calc R . .
H10 H -0.3141 0.3195 -0.0659 0.115 Uiso 1 1 calc R . .
H11 H -0.2458 0.2692 -0.0228 0.115 Uiso 1 1 calc R . .
C20 C -0.2758(2) 0.6471(2) 0.14544(19) 0.0382(7) Uani 1 1 d . . .
C21 C -0.2802(2) 0.7367(2) 0.1765(2) 0.0465(8) Uani 1 1 d . . .
H12 H -0.2338 0.7795 0.2318 0.056 Uiso 1 1 calc R . .
C22 C -0.3498(2) 0.7653(3) 0.1293(2) 0.0555(10) Uani 1 1 d . . .
H13 H -0.3511 0.8268 0.1523 0.067 Uiso 1 1 calc R . .
C23 C -0.4177(2) 0.7030(3) 0.0483(2) 0.0546(10) Uani 1 1 d . . .
H14 H -0.4653 0.7218 0.0148 0.065 Uiso 1 1 calc R . .
C24 C -0.4159(2) 0.6147(3) 0.0167(2) 0.0521(9) Uani 1 1 d . . .
H15 H -0.4627 0.5721 -0.0383 0.063 Uiso 1 1 calc R . .
C25 C -0.3458(2) 0.5871(2) 0.0648(2) 0.0431(8) Uani 1 1 d . . .
H16 H -0.3457 0.5255 0.0419 0.052 Uiso 1 1 calc R . .
C26 C -0.10511(19) 0.6124(2) 0.16741(18) 0.0382(7) Uani 1 1 d . . .
C27 C -0.0658(2) 0.5374(2) 0.13636(19) 0.0428(8) Uani 1 1 d . . .
H30 H -0.0925 0.4844 0.1312 0.051 Uiso 1 1 calc R . .
C28 C 0.0105(2) 0.5371(3) 0.1128(2) 0.0492(9) Uani 1 1 d . . .
H31 H 0.0351 0.4846 0.0919 0.059 Uiso 1 1 calc R . .
C29 C 0.0506(2) 0.6124(3) 0.1194(2) 0.0554(9) Uani 1 1 d . . .
H32 H 0.1032 0.6127 0.1036 0.067 Uiso 1 1 calc R . .
C30 C 0.0133(2) 0.6882(3) 0.1494(3) 0.0570(10) Uani 1 1 d . . .
H33 H 0.0405 0.7408 0.1542 0.068 Uiso 1 1 calc R . .
C31 C -0.0629(2) 0.6878(2) 0.1723(2) 0.0483(8) Uani 1 1 d . . .
H34 H -0.0876 0.7403 0.1920 0.058 Uiso 1 1 calc R . .
C32 C 0.2342(3) 0.4789(3) 0.0937(2) 0.0588(10) Uani 1 1 d . . .
H35 H 0.2141 0.5124 0.1460 0.088 Uiso 1 1 calc R . .
H36 H 0.1990 0.4864 0.0402 0.088 Uiso 1 1 calc R . .
H37 H 0.2989 0.5008 0.1117 0.088 Uiso 1 1 calc R . .
C33 C 0.2199(2) 0.3817(3) 0.0676(2) 0.0524(9) Uani 1 1 d . . .
H38 H 0.1541 0.3596 0.0464 0.063 Uiso 1 1 calc R . .
H39 H 0.2403 0.3485 0.0146 0.063 Uiso 1 1 calc R . .
C34 C 0.2695(2) 0.3628(2) 0.14606(19) 0.0403(8) Uani 1 1 d . . .
C35 C 0.3280(2) 0.4250(2) 0.23253(19) 0.0385(7) Uani 1 1 d . . .
H40 H 0.3449 0.4860 0.2516 0.046 Uiso 1 1 calc R . .
C36 C 0.2628(2) 0.2822(2) 0.14703(19) 0.0436(8) Uani 1 1 d . . .
C37 C 0.2039(3) 0.1969(3) 0.0665(2) 0.0721(13) Uani 1 1 d . . .
H41 H 0.1856 0.1596 0.0911 0.086 Uiso 1 1 calc R . .
H42 H 0.1480 0.2104 0.0325 0.086 Uiso 1 1 calc R . .
C38 C 0.2488(4) 0.1461(3) 0.0007(3) 0.1050(19) Uani 1 1 d . . .
H43 H 0.2653 0.1818 -0.0256 0.157 Uiso 1 1 calc R . .
H44 H 0.2072 0.0913 -0.0496 0.157 Uiso 1 1 calc R . .
H45 H 0.3037 0.1315 0.0335 0.157 Uiso 1 1 calc R . .
C39 C 0.3187(2) 0.2968(2) 0.23490(19) 0.0379(7) Uani 1 1 d . . .
C40 C 0.3397(2) 0.2395(2) 0.2755(2) 0.0398(7) Uani 1 1 d . . .
C41 C 0.4108(2) 0.2649(2) 0.35872(19) 0.0396(7) Uani 1 1 d . . .
H46 H 0.4535 0.3178 0.3852 0.047 Uiso 1 1 calc R . .
C42 C 0.4202(2) 0.2142(2) 0.4035(2) 0.0443(8) Uani 1 1 d . . .
C43 C 0.4908(2) 0.2410(2) 0.4914(2) 0.0443(8) Uani 1 1 d . B .
C44 C 0.5214(3) 0.1941(2) 0.5397(2) 0.0547(10) Uani 1 1 d . B .
C45 C 0.4799(3) 0.1049(3) 0.5183(3) 0.0753(13) Uani 1 1 d . . .
H47 H 0.5272 0.0786 0.5468 0.090 Uiso 1 1 calc R . .
H48 H 0.4568 0.0659 0.4501 0.090 Uiso 1 1 calc R . .
C46 C 0.4022(4) 0.1088(3) 0.5546(3) 0.0904(15) Uani 1 1 d . . .
H49 H 0.4251 0.1461 0.6224 0.136 Uiso 1 1 calc R . .
H50 H 0.3768 0.0488 0.5389 0.136 Uiso 1 1 calc R . .
H51 H 0.3547 0.1338 0.5259 0.136 Uiso 1 1 calc R . .
C47 C 0.6024(3) 0.2469(3) 0.6137(3) 0.0646(12) Uani 1 1 d . . .
C50 C 0.6176(3) 0.3239(3) 0.6099(2) 0.0544(10) Uani 1 1 d . B .
H57 H 0.6673 0.3716 0.6520 0.065 Uiso 1 1 calc R . .
O1 O -0.22615(13) 0.52679(14) 0.18644(13) 0.0372(5) Uani 1 1 d . . .
O2 O -0.16071(13) 0.68282(14) 0.30261(12) 0.0384(5) Uani 1 1 d . . .
O3 O 0.28735(15) 0.16124(14) 0.23086(15) 0.0518(6) Uani 1 1 d . . .
O4 O 0.36475(18) 0.13811(15) 0.36596(15) 0.0561(6) Uani 1 1 d . . .
N1 N -0.01425(19) 0.70474(19) 0.52182(17) 0.0494(7) Uani 1 1 d . . .
H98 H -0.0163 0.6514 0.5170 0.059 Uiso 1 1 calc R . .
N2 N -0.16633(16) 0.38775(18) 0.29472(18) 0.0408(6) Uani 1 1 d . . .
H17 H -0.1277 0.4221 0.3515 0.049 Uiso 1 1 calc R . .
N3 N 0.35776(16) 0.38520(16) 0.28608(15) 0.0358(6) Uani 1 1 d . . .
H99 H 0.3958 0.4116 0.3441 0.043 Uiso 1 1 calc R . .
N4 N 0.55034(18) 0.32048(18) 0.53640(16) 0.0444(7) Uani 1 1 d . . .
H100 H 0.5453 0.3624 0.5199 0.053 Uiso 1 1 calc R B .
B1 B -0.1921(2) 0.6160(2) 0.1988(2) 0.0378(8) Uani 1 1 d . . .
B2 B 0.3131(3) 0.0917(3) 0.2610(3) 0.0567(11) Uani 1 1 d . . .
Cl1 Cl 0.0000 0.5000 0.5000 0.0538(3) Uani 1 2 d S . .
C51 C 0.2210(3) 0.0309(2) 0.2350(3) 0.0715(12) Uani 1 1 d . . .
C52 C 0.2036(4) 0.0007(3) 0.2925(4) 0.1004(18) Uani 1 1 d . . .
H58 H 0.2486 0.0182 0.3518 0.121 Uiso 1 1 calc R . .
C53 C 0.1214(5) -0.0548(4) 0.2659(5) 0.122(2) Uani 1 1 d . . .
H59 H 0.1115 -0.0752 0.3061 0.146 Uiso 1 1 calc R . .
C54 C 0.0554(5) -0.0788(4) 0.1800(6) 0.125(2) Uani 1 1 d . . .
H60 H 0.0002 -0.1171 0.1605 0.151 Uiso 1 1 calc R . .
C55 C 0.0686(4) -0.0490(4) 0.1242(5) 0.112(2) Uani 1 1 d . . .
H61 H 0.0220 -0.0642 0.0664 0.134 Uiso 1 1 calc R . .
C56 C 0.1502(3) 0.0040(3) 0.1505(4) 0.0910(15) Uani 1 1 d . . .
H62 H 0.1583 0.0232 0.1088 0.109 Uiso 1 1 calc R . .
C57 C 0.3809(3) 0.0373(2) 0.2102(2) 0.0525(9) Uani 1 1 d . . .
C58 C 0.4014(3) -0.0410(3) 0.2121(3) 0.0652(11) Uani 1 1 d . . .
H63 H 0.3758 -0.0618 0.2442 0.078 Uiso 1 1 calc R . .
C59 C 0.4576(3) -0.0892(3) 0.1688(3) 0.0746(13) Uani 1 1 d . . .
H64 H 0.4688 -0.1428 0.1704 0.090 Uiso 1 1 calc R . .
C60 C 0.4973(3) -0.0603(3) 0.1235(3) 0.0656(11) Uani 1 1 d . . .
H65 H 0.5370 -0.0928 0.0949 0.079 Uiso 1 1 calc R . .
C61 C 0.4789(3) 0.0164(3) 0.1202(2) 0.0582(10) Uani 1 1 d . . .
H66 H 0.5057 0.0371 0.0887 0.070 Uiso 1 1 calc R . .
C62 C 0.4211(2) 0.0637(2) 0.1628(2) 0.0531(9) Uani 1 1 d . . .
H67 H 0.4088 0.1162 0.1592 0.064 Uiso 1 1 calc R . .
C63 C 0.7808(2) 0.7420(2) 0.5540(3) 0.0609(10) Uani 1 1 d . . .
H68 H 0.7927 0.8038 0.5747 0.073 Uiso 1 1 calc R . .
C64 C 0.8235(2) 0.7109(3) 0.6144(3) 0.0601(10) Uani 1 1 d . . .
H69 H 0.8637 0.7509 0.6755 0.072 Uiso 1 1 calc R . .
C65 C 0.8077(2) 0.6211(2) 0.5854(2) 0.0535(9) Uani 1 1 d . A .
C66 C 0.8371(2) 0.4945(3) 0.6122(2) 0.0535(9) Uani 1 1 d . A .
C67 C 0.8851(3) 0.4583(3) 0.6668(3) 0.0645(11) Uani 1 1 d . . .
H70 H 0.9278 0.4959 0.7274 0.077 Uiso 1 1 calc R . .
C68 C 0.8709(3) 0.3696(3) 0.6334(2) 0.0608(10) Uani 1 1 d . . .
H71 H 0.9066 0.3461 0.6706 0.073 Uiso 1 1 calc R . .
C69 C 0.8068(3) 0.3110(3) 0.5475(2) 0.0588(10) Uani 1 1 d . . .
H72 H 0.7980 0.2491 0.5272 0.071 Uiso 1 1 calc R . .
C70 C 0.7556(2) 0.3445(2) 0.4917(2) 0.0494(9) Uani 1 1 d . A .
C71 C 0.6404(2) 0.3236(2) 0.3480(2) 0.0444(8) Uani 1 1 d . A .
C72 C 0.5740(2) 0.2688(2) 0.2620(2) 0.0508(9) Uani 1 1 d . . .
H73 H 0.5580 0.2075 0.2421 0.061 Uiso 1 1 calc R . .
C73 C 0.5314(2) 0.3046(2) 0.2058(2) 0.0462(8) Uani 1 1 d . . .
H74 H 0.4859 0.2665 0.1472 0.055 Uiso 1 1 calc R . .
C74 C 0.5515(2) 0.3923(2) 0.2302(2) 0.0449(8) Uani 1 1 d . . .
H75 H 0.5205 0.4141 0.1892 0.054 Uiso 1 1 calc R . .
C75 C 0.6185(2) 0.4494(2) 0.3165(2) 0.0405(7) Uani 1 1 d . A .
C76 C 0.7025(2) 0.5970(2) 0.4333(2) 0.0465(8) Uani 1 1 d . A .
C77 C 0.7209(2) 0.6873(2) 0.4642(3) 0.0579(10) Uani 1 1 d . . .
H76 H 0.6929 0.7114 0.4245 0.069 Uiso 1 1 calc R . .
C78 C 0.6139(2) 0.5704(3) 0.2712(3) 0.0596(10) Uani 1 1 d . . .
H77 H 0.6624 0.6172 0.2848 0.072 Uiso 1 1 calc R . .
H78 H 0.6035 0.5207 0.2085 0.072 Uiso 1 1 calc R . .
C79 C 0.5298(3) 0.6061(3) 0.2728(3) 0.0661(11) Uani 1 1 d . . .
H79 H 0.5396 0.6545 0.3361 0.079 Uiso 1 1 calc R . .
H80 H 0.4807 0.5588 0.2570 0.079 Uiso 1 1 calc R . .
C80 C 0.5021(3) 0.6411(3) 0.2039(2) 0.0596(10) Uani 1 1 d . . .
H81 H 0.5490 0.6904 0.2220 0.089 Uiso 1 1 calc R . .
H82 H 0.4444 0.6618 0.2033 0.089 Uiso 1 1 calc R . .
H83 H 0.4947 0.5937 0.1417 0.089 Uiso 1 1 calc R . .
C81 C 0.6499(3) 0.1993(4) 0.3892(3) 0.0820(15) Uani 1 1 d . . .
H84 H 0.6570 0.1998 0.4488 0.098 Uiso 1 1 calc R . .
H85 H 0.5845 0.1810 0.3503 0.098 Uiso 1 1 calc R . .
C82 C 0.7000(3) 0.1381(4) 0.3424(3) 0.0892(16) Uani 1 1 d . . .
H86 H 0.7658 0.1634 0.3722 0.107 Uiso 1 1 calc R . .
H87 H 0.6801 0.1243 0.2763 0.107 Uiso 1 1 calc R . .
C83 C 0.6802(3) 0.0507(3) 0.3503(3) 0.0812(14) Uani 1 1 d . . .
H88 H 0.7127 0.0619 0.4141 0.122 Uiso 1 1 calc R . .
H89 H 0.7009 0.0020 0.3071 0.122 Uiso 1 1 calc R . .
H90 H 0.6148 0.0345 0.3345 0.122 Uiso 1 1 calc R . .
C95 C 1.0282(3) 0.7267(4) 0.8803(3) 0.111(2) Uani 1 1 d . . .
H107 H 1.0941 0.7449 0.9017 0.167 Uiso 0.588(12) 1 calc PR A 1
H108 H 1.0146 0.6910 0.9078 0.167 Uiso 0.588(12) 1 calc PR A 1
H109 H 1.0002 0.7795 0.8995 0.167 Uiso 0.588(12) 1 calc PR A 1
H110 H 1.0225 0.7549 0.9418 0.167 Uiso 0.412(12) 1 calc PR A 2
H111 H 1.0532 0.7721 0.8694 0.167 Uiso 0.412(12) 1 calc PR A 2
H112 H 1.0688 0.6838 0.8778 0.167 Uiso 0.412(12) 1 calc PR A 2
H101 H 1.0941 0.7449 0.9017 0.167 Uiso 0.588(12) 1 calc PR A 1
H102 H 1.0146 0.6910 0.9078 0.167 Uiso 0.588(12) 1 calc PR A 1
H103 H 1.0002 0.7795 0.8995 0.167 Uiso 0.588(12) 1 calc PR A 1
H104 H 1.0225 0.7549 0.9418 0.167 Uiso 0.412(12) 1 calc PR A 2
H105 H 1.0532 0.7721 0.8694 0.167 Uiso 0.412(12) 1 calc PR A 2
H106 H 1.0688 0.6838 0.8778 0.167 Uiso 0.412(12) 1 calc PR A 2
N5 N 0.6854(2) 0.2925(2) 0.4080(2) 0.0618(9) Uani 1 1 d . . .
N6 N 0.8497(2) 0.5846(2) 0.6413(2) 0.0756(11) Uani 1 1 d . . .
N7 N 0.64450(19) 0.53762(19) 0.34368(19) 0.0517(8) Uani 1 1 d . . .
C87 C 0.72652(19) 0.4723(2) 0.4650(2) 0.0371(7) Uani 1 1 d . A .
C88 C 0.7728(2) 0.4364(2) 0.5221(2) 0.0430(8) Uani 1 1 d . . .
C89 C 0.7452(2) 0.5629(2) 0.4940(2) 0.0414(8) Uani 1 1 d . . .
C90 C 0.66221(19) 0.4152(2) 0.37655(19) 0.0366(7) Uani 1 1 d . . .
C91 C 0.8883(5) 0.6472(5) 0.7481(5) 0.054(2) Uani 0.588(12) 1 d P A 1
H113 H 0.8607 0.7011 0.7645 0.064 Uiso 0.588(12) 1 calc PR A 1
H114 H 0.8761 0.6168 0.7818 0.064 Uiso 0.588(12) 1 calc PR A 1
C92 C 0.9895(5) 0.6708(6) 0.7723(6) 0.064(2) Uani 0.588(12) 1 d P A 1
H115 H 1.0021 0.7059 0.7429 0.077 Uiso 0.588(12) 1 calc PR A 1
H116 H 1.0164 0.6167 0.7513 0.077 Uiso 0.588(12) 1 calc PR A 1
C93 C 0.9489(7) 0.6371(7) 0.7143(8) 0.048(3) Uani 0.412(12) 1 d P A 2
H117 H 0.9924 0.5960 0.7131 0.058 Uiso 0.412(12) 1 calc PR A 2
H118 H 0.9714 0.6823 0.7008 0.058 Uiso 0.412(12) 1 calc PR A 2
C94 C 0.9362(7) 0.6799(7) 0.8067(7) 0.061(3) Uani 0.412(12) 1 d P A 2
H119 H 0.9098 0.6344 0.8175 0.073 Uiso 0.412(12) 1 calc PR A 2
H120 H 0.8947 0.7227 0.8081 0.073 Uiso 0.412(12) 1 calc PR A 2
Cl2 Cl 0.5000 0.5000 0.5000 0.0400(3) Uani 1 2 d S . .
C96 C 0.6495(10) 0.2053(9) 0.6760(12) 0.049(3) Uani 0.468(10) 1 d P B 3
H121 H 0.6087 0.1948 0.7054 0.059 Uiso 0.468(10) 1 calc PR B 3
H122 H 0.6645 0.1479 0.6381 0.059 Uiso 0.468(10) 1 calc PR B 3
C97 C 0.7321(7) 0.2675(7) 0.7470(7) 0.072(3) Uani 0.468(10) 1 d P B 3
H123 H 0.7701 0.2803 0.7170 0.109 Uiso 0.468(10) 1 calc PR B 3
H124 H 0.7655 0.2415 0.7851 0.109 Uiso 0.468(10) 1 calc PR B 3
H125 H 0.7161 0.3227 0.7867 0.109 Uiso 0.468(10) 1 calc PR B 3
C98 C 0.7390(5) 0.1822(6) 0.6641(6) 0.074(3) Uani 0.532(10) 1 d P B 4
H126 H 0.7047 0.1256 0.6101 0.111 Uiso 0.532(10) 1 calc PR B 4
H127 H 0.7752 0.1715 0.7150 0.111 Uiso 0.532(10) 1 calc PR B 4
H128 H 0.7793 0.2107 0.6471 0.111 Uiso 0.532(10) 1 calc PR B 4
C99 C 0.6760(11) 0.2397(9) 0.6942(12) 0.077(5) Uani 0.532(10) 1 d P B 4
H129 H 0.7111 0.2997 0.7416 0.092 Uiso 0.532(10) 1 calc PR B 4
H130 H 0.6452 0.2170 0.7242 0.092 Uiso 0.532(10) 1 calc PR B 4

loop_
_atom_site_aniso_label
_atom_site_aniso_U_11
_atom_site_aniso_U_22
_atom_site_aniso_U_33
_atom_site_aniso_U_23
_atom_site_aniso_U_13
_atom_site_aniso_U_12
C1 0.106(4) 0.079(4) 0.053(2) -0.007(2) -0.016(3) 0.018(3)
C2 0.086(3) 0.053(3) 0.056(2) 0.0044(19) -0.010(2) 0.001(2)
C3 0.065(2) 0.046(2) 0.0397(17) 0.0094(16) -0.0015(17) 0.0085(18)
C4 0.064(2) 0.057(2) 0.0295(15) 0.0110(16) 0.0005(16) 0.0149(18)
C5 0.098(3) 0.061(3) 0.067(2) 0.031(2) 0.020(2) 0.034(2)
C6 0.076(3) 0.037(2) 0.0464(18) 0.0187(16) 0.0040(18) 0.0013(18)
C7 0.0524(19) 0.037(2) 0.0405(17) 0.0132(15) 0.0027(16) 0.0045(15)
C8 0.0459(17) 0.045(2) 0.0321(15) 0.0205(14) 0.0100(14) 0.0109(15)
C9 0.0382(16) 0.0391(19) 0.0324(14) 0.0191(13) 0.0086(13) 0.0086(13)
C10 0.0411(16) 0.0379(19) 0.0347(14) 0.0209(13) 0.0065(13) 0.0081(13)
C11 0.0324(15) 0.0398(19) 0.0346(14) 0.0188(13) 0.0132(13) 0.0109(13)
C12 0.0301(14) 0.0391(19) 0.0405(15) 0.0202(14) 0.0121(13) 0.0068(13)
C13 0.0310(15) 0.041(2) 0.0503(18) 0.0187(15) 0.0111(14) 0.0069(14)
C14 0.0386(17) 0.038(2) 0.077(2) 0.0254(18) 0.0137(18) 0.0004(15)
C15 0.0449(19) 0.046(2) 0.073(2) 0.0381(19) 0.0128(18) 0.0025(16)
C16 0.062(2) 0.040(2) 0.107(3) 0.027(2) 0.012(2) -0.0033(19)
C17 0.089(4) 0.067(4) 0.124(4) -0.026(3) 0.005(3) -0.006(3)
C18 0.0437(19) 0.046(2) 0.058(2) 0.0176(17) -0.0034(17) 0.0029(16)
C19 0.075(3) 0.088(3) 0.054(2) 0.038(2) 0.000(2) 0.002(2)
C20 0.0410(16) 0.044(2) 0.0338(15) 0.0209(14) 0.0145(14) 0.0122(14)
C21 0.0443(18) 0.054(2) 0.0457(17) 0.0295(16) 0.0125(15) 0.0151(16)
C22 0.051(2) 0.060(2) 0.059(2) 0.0341(19) 0.0146(18) 0.0239(18)
C23 0.0427(18) 0.076(3) 0.056(2) 0.044(2) 0.0125(17) 0.0225(18)
C24 0.0445(19) 0.063(3) 0.0445(18) 0.0281(18) 0.0068(16) 0.0122(17)
C25 0.0432(17) 0.049(2) 0.0348(15) 0.0196(15) 0.0120(14) 0.0117(15)
C26 0.0365(16) 0.045(2) 0.0259(13) 0.0179(13) -0.0001(13) 0.0095(14)
C27 0.0398(17) 0.050(2) 0.0292(14) 0.0162(14) 0.0043(13) 0.0090(15)
C28 0.0488(19) 0.060(2) 0.0397(16) 0.0248(16) 0.0156(15) 0.0191(17)
C29 0.0449(19) 0.071(3) 0.060(2) 0.039(2) 0.0195(17) 0.0155(18)
C30 0.051(2) 0.062(3) 0.067(2) 0.040(2) 0.0193(18) 0.0050(18)
C31 0.0431(18) 0.052(2) 0.0516(18) 0.0284(17) 0.0138(16) 0.0127(16)
C32 0.066(2) 0.073(3) 0.0477(19) 0.0381(19) 0.0167(18) 0.031(2)
C33 0.050(2) 0.069(3) 0.0376(16) 0.0286(17) 0.0097(15) 0.0109(18)
C34 0.0389(16) 0.045(2) 0.0326(14) 0.0170(14) 0.0098(13) 0.0061(14)
C35 0.0396(16) 0.0347(18) 0.0376(15) 0.0178(14) 0.0082(14) 0.0074(13)
C36 0.0447(18) 0.042(2) 0.0305(14) 0.0106(14) 0.0064(14) 0.0004(14)
C37 0.102(3) 0.047(2) 0.0352(17) 0.0122(17) -0.002(2) -0.019(2)
C38 0.137(5) 0.065(3) 0.052(2) -0.003(2) 0.005(3) 0.014(3)
C39 0.0391(16) 0.0296(17) 0.0328(14) 0.0086(13) 0.0074(13) 0.0017(13)
C40 0.0453(17) 0.0278(17) 0.0365(15) 0.0072(13) 0.0149(14) 0.0036(13)
C41 0.0483(18) 0.0271(17) 0.0380(15) 0.0153(13) 0.0094(14) 0.0010(13)
C42 0.068(2) 0.0231(17) 0.0402(16) 0.0115(13) 0.0226(16) 0.0100(15)
C43 0.067(2) 0.0297(18) 0.0428(16) 0.0188(14) 0.0246(16) 0.0188(16)
C44 0.085(3) 0.049(2) 0.052(2) 0.0328(18) 0.037(2) 0.034(2)
C45 0.129(4) 0.055(3) 0.086(3) 0.053(2) 0.061(3) 0.047(3)
C46 0.128(4) 0.074(3) 0.101(3) 0.056(3) 0.059(3) 0.023(3)
C47 0.086(3) 0.075(3) 0.055(2) 0.042(2) 0.035(2) 0.054(2)
C50 0.064(2) 0.060(3) 0.0374(17) 0.0224(16) 0.0158(17) 0.0343(19)
O1 0.0353(10) 0.0394(13) 0.0331(10) 0.0179(9) 0.0061(9) 0.0091(9)
O2 0.0425(11) 0.0380(13) 0.0321(10) 0.0177(9) 0.0081(9) 0.0113(9)
O3 0.0592(14) 0.0262(13) 0.0481(12) 0.0065(10) 0.0094(11) -0.0047(10)
O4 0.0900(18) 0.0242(13) 0.0522(13) 0.0134(10) 0.0305(13) 0.0033(12)
N1 0.0599(17) 0.0462(18) 0.0340(13) 0.0188(12) 0.0064(13) 0.0156(14)
N2 0.0343(13) 0.0437(17) 0.0501(14) 0.0293(13) 0.0116(12) 0.0051(12)
N3 0.0383(13) 0.0293(14) 0.0292(11) 0.0115(10) 0.0028(11) 0.0022(11)
N4 0.0580(16) 0.0376(17) 0.0373(13) 0.0188(12) 0.0145(13) 0.0206(13)
B1 0.0369(18) 0.041(2) 0.0312(16) 0.0182(15) 0.0058(15) 0.0083(15)
B2 0.081(3) 0.025(2) 0.051(2) 0.0107(17) 0.019(2) -0.002(2)
Cl1 0.0706(8) 0.0543(8) 0.0382(6) 0.0285(5) 0.0110(6) 0.0195(6)
C51 0.101(3) 0.025(2) 0.080(3) 0.0088(19) 0.046(3) 0.000(2)
C52 0.147(5) 0.043(3) 0.102(4) 0.015(3) 0.063(3) -0.016(3)
C53 0.182(6) 0.056(3) 0.134(5) 0.022(3) 0.103(5) -0.020(4)
C54 0.147(6) 0.041(3) 0.148(6) -0.001(4) 0.074(5) -0.018(3)
C55 0.104(4) 0.059(4) 0.137(5) 0.019(3) 0.041(4) -0.018(3)
C56 0.093(3) 0.053(3) 0.094(3) 0.012(2) 0.029(3) -0.022(2)
C57 0.067(2) 0.033(2) 0.0402(17) 0.0077(15) 0.0128(17) -0.0009(16)
C58 0.094(3) 0.038(2) 0.059(2) 0.0213(18) 0.024(2) 0.011(2)
C59 0.086(3) 0.050(3) 0.066(2) 0.018(2) 0.014(2) 0.024(2)
C60 0.063(2) 0.059(3) 0.054(2) 0.015(2) 0.014(2) 0.019(2)
C61 0.066(2) 0.047(2) 0.0449(18) 0.0127(16) 0.0119(18) 0.0039(18)
C62 0.057(2) 0.036(2) 0.0459(18) 0.0086(15) 0.0102(17) 0.0023(16)
C63 0.053(2) 0.036(2) 0.075(2) 0.0166(19) 0.014(2) 0.0078(17)
C64 0.051(2) 0.047(2) 0.058(2) 0.0121(18) 0.0071(18) 0.0029(17)
C65 0.054(2) 0.043(2) 0.0515(19) 0.0181(17) 0.0099(17) 0.0075(16)
C66 0.052(2) 0.056(2) 0.0430(17) 0.0233(17) 0.0052(16) 0.0015(17)
C67 0.063(2) 0.068(3) 0.049(2) 0.032(2) -0.0013(19) 0.001(2)
C68 0.056(2) 0.071(3) 0.056(2) 0.041(2) 0.0052(19) 0.006(2)
C69 0.064(2) 0.060(3) 0.060(2) 0.041(2) 0.0123(19) 0.0092(19)
C70 0.055(2) 0.048(2) 0.0422(17) 0.0253(16) 0.0082(16) 0.0031(16)
C71 0.0492(18) 0.045(2) 0.0406(16) 0.0239(15) 0.0123(15) 0.0059(15)
C72 0.059(2) 0.040(2) 0.0437(17) 0.0178(15) 0.0097(17) 0.0015(16)
C73 0.0420(17) 0.050(2) 0.0375(16) 0.0177(15) 0.0075(14) 0.0051(15)
C74 0.0433(17) 0.049(2) 0.0402(16) 0.0221(15) 0.0100(15) 0.0111(15)
C75 0.0363(16) 0.0384(19) 0.0443(16) 0.0199(14) 0.0108(14) 0.0072(14)
C76 0.0410(17) 0.038(2) 0.0537(19) 0.0209(16) 0.0102(16) 0.0089(14)
C77 0.051(2) 0.044(2) 0.066(2) 0.0250(18) 0.0073(18) 0.0079(17)
C78 0.060(2) 0.059(3) 0.064(2) 0.0279(19) 0.0282(19) 0.0077(19)
C79 0.068(2) 0.057(3) 0.071(2) 0.030(2) 0.022(2) 0.012(2)
C80 0.068(2) 0.066(3) 0.059(2) 0.039(2) 0.0256(19) 0.030(2)
C81 0.065(3) 0.118(4) 0.061(2) 0.043(3) 0.019(2) 0.009(3)
C82 0.073(3) 0.123(5) 0.068(3) 0.045(3) 0.019(2) 0.028(3)
C83 0.096(3) 0.047(3) 0.089(3) 0.041(2) 0.005(3) 0.007(2)
C95 0.054(3) 0.137(5) 0.069(3) 0.007(3) -0.006(2) -0.001(3)
N5 0.076(2) 0.0403(18) 0.0556(17) 0.0295(15) -0.0030(16) -0.0075(15)
N6 0.087(2) 0.050(2) 0.0493(17) 0.0176(16) -0.0168(17) -0.0076(17)
N7 0.0515(16) 0.0433(18) 0.0500(16) 0.0239(14) 0.0025(14) 0.0080(13)
C87 0.0322(15) 0.042(2) 0.0387(15) 0.0184(14) 0.0162(13) 0.0098(13)
C88 0.0431(17) 0.046(2) 0.0414(16) 0.0233(15) 0.0136(15) 0.0078(15)
C89 0.0373(16) 0.042(2) 0.0416(16) 0.0171(14) 0.0134(14) 0.0100(14)
C90 0.0350(15) 0.0407(19) 0.0375(15) 0.0194(14) 0.0157(13) 0.0087(13)
C91 0.041(4) 0.061(5) 0.046(5) 0.013(4) 0.018(4) 0.012(3)
C92 0.036(4) 0.083(6) 0.052(5) 0.016(4) 0.011(4) 0.004(4)
C93 0.037(5) 0.051(6) 0.044(6) 0.018(5) 0.007(5) -0.003(4)
C94 0.038(6) 0.067(7) 0.038(6) 0.003(5) -0.002(5) -0.005(5)
Cl2 0.0462(6) 0.0284(6) 0.0324(5) 0.0098(4) 0.0049(5) 0.0031(4)
C96 0.048(6) 0.055(9) 0.062(7) 0.040(7) 0.022(6) 0.025(6)
C97 0.061(6) 0.086(8) 0.057(6) 0.037(5) -0.001(5) 0.025(5)
C98 0.068(5) 0.081(7) 0.094(6) 0.061(5) 0.023(5) 0.035(5)
C99 0.106(13) 0.054(9) 0.076(9) 0.051(8) 0.009(10) 0.025(8)

loop_
_atom_type_symbol
_atom_type_description
_atom_type_scat_dispersion_real
_atom_type_scat_dispersion_imag
_atom_type_scat_source
C C 0.0033 0.0016 'International Tables Vol C Tables 4.2.6.8 and 6.1.1.4'
H H 0.0000 0.0000 'International Tables Vol C Tables 4.2.6.8 and 6.1.1.4'
O O 0.0106 0.0060 'International Tables Vol C Tables 4.2.6.8 and 6.1.1.4'
N N 0.0061 0.0033 'International Tables Vol C Tables 4.2.6.8 and 6.1.1.4'
B B 0.0013 0.0007 'International Tables Vol C Tables 4.2.6.8 and 6.1.1.4'
Cl Cl 0.1484 0.1585 'International Tables Vol C Tables 4.2.6.8 and 6.1.1.4'

loop_
_geom_angle_atom_site_label_1
_geom_angle_atom_site_label_2
_geom_angle_atom_site_label_3
_geom_angle
C2 C1 H18 109.5
C2 C1 H19 109.5
H18 C1 H19 109.5
C2 C1 H20 109.5
H18 C1 H20 109.5
H19 C1 H20 109.5
C3 C2 C1 114.3(4)
C3 C2 H21 108.7
C1 C2 H21 108.7
C3 C2 H22 108.7
C1 C2 H22 108.7
H21 C2 H22 107.6
C4 C3 C7 106.6(3)
C4 C3 C2 127.2(3)
C7 C3 C2 126.1(4)
N1 C4 C3 109.8(3)
N1 C4 H23 125.1
C3 C4 H23 125.1
C6 C5 H24 109.5
C6 C5 H25 109.5
H24 C5 H25 109.5
C6 C5 H26 109.5
H24 C5 H26 109.5
H25 C5 H26 109.5
C7 C6 C5 111.7(3)
C7 C6 H27 109.3
C5 C6 H27 109.3
C7 C6 H28 109.3
C5 C6 H28 109.3
H27 C6 H28 107.9
C8 C7 C3 107.3(3)
C8 C7 C6 127.5(3)
C3 C7 C6 125.1(3)
N1 C8 C7 107.4(3)
N1 C8 C9 121.3(3)
C7 C8 C9 131.3(3)
O2 C9 C10 121.0(2)
O2 C9 C8 115.9(3)
C10 C9 C8 123.0(3)
C9 C10 C11 120.2(3)
C9 C10 H29 119.9
C11 C10 H29 119.9
O1 C11 C10 120.3(3)
O1 C11 C12 117.0(2)
C10 C11 C12 122.6(3)
N2 C12 C13 106.8(3)
N2 C12 C11 120.5(3)
C13 C12 C11 132.7(3)
C14 C13 C12 107.1(3)
C14 C13 C18 125.5(3)
C12 C13 C18 127.3(3)
C15 C14 C13 107.6(3)
C15 C14 C16 124.8(4)
C13 C14 C16 127.7(4)
N2 C15 C14 108.9(3)
N2 C15 H1 125.5
C14 C15 H1 125.5
C17 C16 C14 115.7(4)
C17 C16 H2 108.3
C14 C16 H2 108.3
C17 C16 H3 108.3
C14 C16 H3 108.3
H2 C16 H3 107.4
C16 C17 H4 109.5
C16 C17 H5 109.5
H4 C17 H5 109.5
C16 C17 H6 109.5
H4 C17 H6 109.5
H5 C17 H6 109.5
C13 C18 C19 114.5(3)
C13 C18 H7 108.6
C19 C18 H7 108.6
C13 C18 H8 108.6
C19 C18 H8 108.6
H7 C18 H8 107.6
C18 C19 H9 109.5
C18 C19 H10 109.5
H9 C19 H10 109.5
C18 C19 H11 109.5
H9 C19 H11 109.5
H10 C19 H11 109.5
C25 C20 C21 116.6(3)
C25 C20 B1 122.2(3)
C21 C20 B1 121.2(3)
C22 C21 C20 122.2(3)
C22 C21 H12 118.9
C20 C21 H12 118.9
C21 C22 C23 119.3(4)
C21 C22 H13 120.4
C23 C22 H13 120.4
C24 C23 C22 119.8(3)
C24 C23 H14 120.1
C22 C23 H14 120.1
C23 C24 C25 120.2(3)
C23 C24 H15 119.9
C25 C24 H15 119.9
C24 C25 C20 121.9(3)
C24 C25 H16 119.1
C20 C25 H16 119.1
C27 C26 C31 115.7(3)
C27 C26 B1 123.9(3)
C31 C26 B1 120.4(3)
C28 C27 C26 122.5(3)
C28 C27 H30 118.7
C26 C27 H30 118.7
C29 C28 C27 120.1(3)
C29 C28 H31 119.9
C27 C28 H31 119.9
C28 C29 C30 119.1(3)
C28 C29 H32 120.5
C30 C29 H32 120.5
C31 C30 C29 120.5(4)
C31 C30 H33 119.8
C29 C30 H33 119.8
C30 C31 C26 122.1(3)
C30 C31 H34 118.9
C26 C31 H34 118.9
C33 C32 H35 109.5
C33 C32 H36 109.5
H35 C32 H36 109.5
C33 C32 H37 109.5
H35 C32 H37 109.5
H36 C32 H37 109.5
C34 C33 C32 113.9(3)
C34 C33 H38 108.8
C32 C33 H38 108.8
C34 C33 H39 108.8
C32 C33 H39 108.8
H38 C33 H39 107.7
C35 C34 C36 107.3(3)
C35 C34 C33 125.1(3)
C36 C34 C33 127.6(3)
N3 C35 C34 109.0(3)
N3 C35 H40 125.5
C34 C35 H40 125.5
C34 C36 C39 107.5(3)
C34 C36 C37 124.6(3)
C39 C36 C37 127.9(3)
C38 C37 C36 113.6(4)
C38 C37 H41 108.9
C36 C37 H41 108.9
C38 C37 H42 108.9
C36 C37 H42 108.9
H41 C37 H42 107.7
C37 C38 H43 109.5
C37 C38 H44 109.5
H43 C38 H44 109.5
C37 C38 H45 109.5
H43 C38 H45 109.5
H44 C38 H45 109.5
N3 C39 C36 107.4(3)
N3 C39 C40 120.0(2)
C36 C39 C40 132.7(3)
O3 C40 C41 120.9(3)
O3 C40 C39 116.7(3)
C41 C40 C39 122.3(3)
C42 C41 C40 120.7(3)
C42 C41 H46 119.6
C40 C41 H46 119.6
O4 C42 C41 120.9(3)
O4 C42 C43 117.5(3)
C41 C42 C43 121.7(3)
N4 C43 C44 107.8(3)
N4 C43 C42 121.1(3)
C44 C43 C42 130.5(3)
C43 C44 C47 106.5(3)
C43 C44 C45 128.0(4)
C47 C44 C45 125.5(3)
C44 C45 C46 112.2(3)
C44 C45 H47 109.2
C46 C45 H47 109.2
C44 C45 H48 109.2
C46 C45 H48 109.2
H47 C45 H48 107.9
C45 C46 H49 109.5
C45 C46 H50 109.5
H49 C46 H50 109.5
C45 C46 H51 109.5
H49 C46 H51 109.5
H50 C46 H51 109.5
C50 C47 C44 107.8(3)
C50 C47 C96 137.3(6)
C44 C47 C96 114.9(6)
C50 C47 C99 114.9(6)
C44 C47 C99 137.3(6)
C96 C47 C99 22.4(6)
N4 C50 C47 108.7(4)
N4 C50 H57 125.7
C47 C50 H57 125.7
C11 O1 B1 117.9(2)
C9 O2 B1 116.1(2)
C40 O3 B2 119.9(3)
C42 O4 B2 118.1(3)
C4 N1 C8 108.9(3)
C4 N1 H98 125.6
C8 N1 H98 125.6
C15 N2 C12 109.5(3)
C15 N2 H17 125.2
C12 N2 H17 125.2
C35 N3 C39 108.8(2)
C35 N3 H99 125.6
C39 N3 H99 125.6
C50 N4 C43 109.2(3)
C50 N4 H100 125.4
C43 N4 H100 125.4
O1 B1 O2 108.0(2)
O1 B1 C20 108.3(2)
O2 B1 C20 107.5(2)
O1 B1 C26 110.7(3)
O2 B1 C26 107.2(2)
C20 B1 C26 114.9(3)
O3 B2 O4 108.8(3)
O3 B2 C51 106.7(3)
O4 B2 C51 110.7(3)
O3 B2 C57 109.3(3)
O4 B2 C57 107.9(3)
C51 B2 C57 113.4(3)
C52 C51 C56 114.8(5)
C52 C51 B2 124.2(4)
C56 C51 B2 121.0(4)
C51 C52 C53 122.4(6)
C51 C52 H58 118.8
C53 C52 H58 118.8
C54 C53 C52 118.6(6)
C54 C53 H59 120.7
C52 C53 H59 120.7
C55 C54 C53 120.8(6)
C55 C54 H60 119.6
C53 C54 H60 119.6
C54 C55 C56 120.0(7)
C54 C55 H61 120.0
C56 C55 H61 120.0
C55 C56 C51 123.4(6)
C55 C56 H62 118.3
C51 C56 H62 118.3
C62 C57 C58 115.6(4)
C62 C57 B2 123.6(3)
C58 C57 B2 120.9(4)
C59 C58 C57 122.3(4)
C59 C58 H63 118.9
C57 C58 H63 118.9
C60 C59 C58 120.5(4)
C60 C59 H64 119.8
C58 C59 H64 119.8
C59 C60 C61 119.0(4)
C59 C60 H65 120.5
C61 C60 H65 120.5
C60 C61 C62 120.0(4)
C60 C61 H66 120.0
C62 C61 H66 120.0
C57 C62 C61 122.6(4)
C57 C62 H67 118.7
C61 C62 H67 118.7
C64 C63 C77 123.1(4)
C64 C63 H68 118.4
C77 C63 H68 118.4
C63 C64 C65 119.4(3)
C63 C64 H69 120.3
C65 C64 H69 120.3
C64 C65 N6 122.9(3)
C64 C65 C89 119.1(3)
N6 C65 C89 118.0(3)
N6 C66 C67 122.8(3)
N6 C66 C88 118.5(3)
C67 C66 C88 118.6(4)
C68 C67 C66 119.8(3)
C68 C67 H70 120.1
C66 C67 H70 120.1
C67 C68 C69 123.3(3)
C67 C68 H71 118.3
C69 C68 H71 118.3
C68 C69 C70 118.8(4)
C68 C69 H72 120.6
C70 C69 H72 120.6
N5 C70 C69 123.3(3)
N5 C70 C88 117.5(3)
C69 C70 C88 119.2(3)
N5 C71 C72 122.3(3)
N5 C71 C90 118.3(3)
C72 C71 C90 119.3(3)
C73 C72 C71 119.1(3)
C73 C72 H73 120.4
C71 C72 H73 120.4
C74 C73 C72 123.3(3)
C74 C73 H74 118.4
C72 C73 H74 118.4
C73 C74 C75 119.1(3)
C73 C74 H75 120.5
C75 C74 H75 120.5
N7 C75 C74 122.0(3)
N7 C75 C90 118.9(3)
C74 C75 C90 119.1(3)
C77 C76 N7 122.4(3)
C77 C76 C89 119.3(3)
N7 C76 C89 118.3(3)
C76 C77 C63 119.0(3)
C76 C77 H76 120.5
C63 C77 H76 120.5
C79 C78 N7 110.6(3)
C79 C78 H77 109.5
N7 C78 H77 109.5
C79 C78 H78 109.5
N7 C78 H78 109.5
H77 C78 H78 108.1
C78 C79 C80 110.3(3)
C78 C79 H79 109.6
C80 C79 H79 109.6
C78 C79 H80 109.6
C80 C79 H80 109.6
H79 C79 H80 108.1
C79 C80 H81 109.5
C79 C80 H82 109.5
H81 C80 H82 109.5
C79 C80 H83 109.5
H81 C80 H83 109.5
H82 C80 H83 109.5
C82 C81 N5 109.1(4)
C82 C81 H84 109.9
N5 C81 H84 109.9
C82 C81 H85 109.9
N5 C81 H85 109.9
H84 C81 H85 108.3
C81 C82 C83 106.5(4)
C81 C82 H86 110.4
C83 C82 H86 110.4
C81 C82 H87 110.4
C83 C82 H87 110.4
H86 C82 H87 108.6
C82 C83 H88 109.5
C82 C83 H89 109.5
H88 C83 H89 109.5
C82 C83 H90 109.5
H88 C83 H90 109.5
H89 C83 H90 109.5
C94 C95 C92 43.9(4)
C94 C95 H107 153.3
C92 C95 H107 109.5
C94 C95 H108 84.6
C92 C95 H108 109.5
H107 C95 H108 109.5
C94 C95 H109 85.4
C92 C95 H109 109.5
H107 C95 H109 109.5
H108 C95 H109 109.5
C94 C95 H110 109.5
C92 C95 H110 153.4
H107 C95 H110 97.2
H108 C95 H110 59.1
H109 C95 H110 59.6
C94 C95 H111 109.5
C92 C95 H111 85.0
H107 C95 H111 60.0
H108 C95 H111 164.9
H109 C95 H111 67.7
H110 C95 H111 109.5
C94 C95 H112 109.5
C92 C95 H112 85.1
H107 C95 H112 58.8
H108 C95 H112 69.0
H109 C95 H112 164.5
H110 C95 H112 109.5
H111 C95 H112 109.5
C94 C95 H101 153.3
C92 C95 H101 109.5
H107 C95 H101 0.0
H108 C95 H101 109.5
H109 C95 H101 109.5
H110 C95 H101 97.2
H111 C95 H101 60.0
H112 C95 H101 58.8
C94 C95 H102 84.6
C92 C95 H102 109.5
H107 C95 H102 109.5
H108 C95 H102 0.0
H109 C95 H102 109.5
H110 C95 H102 59.1
H111 C95 H102 164.9
H112 C95 H102 69.0
H101 C95 H102 109.5
C94 C95 H103 85.4
C92 C95 H103 109.5
H107 C95 H103 109.5
H108 C95 H103 109.5
H109 C95 H103 0.0
H110 C95 H103 59.6
H111 C95 H103 67.7
H112 C95 H103 164.5
H101 C95 H103 109.5
H102 C95 H103 109.5
C94 C95 H104 109.5
C92 C95 H104 153.4
H107 C95 H104 97.2
H108 C95 H104 59.1
H109 C95 H104 59.6
H110 C95 H104 0.0
H111 C95 H104 109.5
H112 C95 H104 109.5
H101 C95 H104 97.2
H102 C95 H104 59.1
H103 C95 H104 59.6
C94 C95 H105 109.5
C92 C95 H105 85.0
H107 C95 H105 60.0
H108 C95 H105 164.9
H109 C95 H105 67.7
H110 C95 H105 109.5
H111 C95 H105 0.0
H112 C95 H105 109.5
H101 C95 H105 60.0
H102 C95 H105 164.9
H103 C95 H105 67.7
H104 C95 H105 109.5
C94 C95 H106 109.5
C92 C95 H106 85.1
H107 C95 H106 58.8
H108 C95 H106 69.0
H109 C95 H106 164.5
H110 C95 H106 109.5
H111 C95 H106 109.5
H112 C95 H106 0.0
H101 C95 H106 58.8
H102 C95 H106 69.0
H103 C95 H106 164.5
H104 C95 H106 109.5
H105 C95 H106 109.5
C71 N5 C70 123.5(3)
C71 N5 C81 119.5(3)
C70 N5 C81 116.5(3)
C65 N6 C66 123.6(3)
C65 N6 C91 117.1(4)
C66 N6 C91 116.7(4)
C65 N6 C93 114.8(5)
C66 N6 C93 113.9(4)
C91 N6 C93 46.3(4)
C75 N7 C76 122.1(3)
C75 N7 C78 119.2(3)
C76 N7 C78 118.6(3)
C89 C87 C90 119.8(3)
C89 C87 C88 121.0(3)
C90 C87 C88 119.1(3)
C87 C88 C70 121.0(3)
C87 C88 C66 119.0(3)
C70 C88 C66 120.0(3)
C87 C89 C76 120.3(3)
C87 C89 C65 119.6(3)
C76 C89 C65 120.0(3)
C87 C90 C75 119.9(3)
C87 C90 C71 120.1(3)
C75 C90 C71 120.1(3)
C92 C91 N6 105.1(5)
C92 C91 H113 110.7
N6 C91 H113 110.7
C92 C91 H114 110.7
N6 C91 H114 110.7
H113 C91 H114 108.8
C91 C92 C95 104.5(6)
C91 C92 H115 110.9
C95 C92 H115 110.9
C91 C92 H116 110.9
C95 C92 H116 110.9
H115 C92 H116 108.9
C94 C93 N6 104.0(7)
C94 C93 H117 111.0
N6 C93 H117 111.0
C94 C93 H118 111.0
N6 C93 H118 111.0
H117 C93 H118 109.0
C93 C94 C95 107.3(9)
C93 C94 H119 110.3
C95 C94 H119 110.3
C93 C94 H120 110.3
C95 C94 H120 110.3
H119 C94 H120 108.5
C97 C96 C47 107.4(10)
C97 C96 H121 110.2
C47 C96 H121 110.2
C97 C96 H122 110.2
C47 C96 H122 110.2
H121 C96 H122 108.5
C98 C99 C47 114.0(12)
C98 C99 H129 108.8
C47 C99 H129 108.8
C98 C99 H130 108.8
C47 C99 H130 108.8
H129 C99 H130 107.7

loop_
_geom_bond_atom_site_label_1
_geom_bond_atom_site_label_2
_geom_bond_distance
C1 C2 1.509(6)
C1 H18 0.9800
C1 H19 0.9800
C1 H20 0.9800
C2 C3 1.506(5)
C2 H21 0.9900
C2 H22 0.9900
C3 C4 1.372(5)
C3 C7 1.411(4)
C4 N1 1.342(4)
C4 H23 0.9500
C5 C6 1.516(6)
C5 H24 0.9800
C5 H25 0.9800
C5 H26 0.9800
C6 C7 1.497(5)
C6 H27 0.9900
C6 H28 0.9900
C7 C8 1.387(5)
C8 N1 1.383(4)
C8 C9 1.427(4)
C9 O2 1.317(3)
C9 C10 1.374(4)
C10 C11 1.400(4)
C10 H29 0.9500
C11 O1 1.319(3)
C11 C12 1.416(4)
C12 N2 1.386(4)
C12 C13 1.400(4)
C13 C14 1.393(5)
C13 C18 1.502(4)
C14 C15 1.383(5)
C14 C16 1.504(5)
C15 N2 1.334(4)
C15 H1 0.9500
C16 C17 1.408(7)
C16 H2 0.9900
C16 H3 0.9900
C17 H4 0.9800
C17 H5 0.9800
C17 H6 0.9800
C18 C19 1.505(6)
C18 H7 0.9900
C18 H8 0.9900
C19 H9 0.9800
C19 H10 0.9800
C19 H11 0.9800
C20 C25 1.390(4)
C20 C21 1.393(5)
C20 B1 1.605(4)
C21 C22 1.387(4)
C21 H12 0.9500
C22 C23 1.389(5)
C22 H13 0.9500
C23 C24 1.366(5)
C23 H14 0.9500
C24 C25 1.388(4)
C24 H15 0.9500
C25 H16 0.9500
C26 C27 1.395(4)
C26 C31 1.399(5)
C26 B1 1.614(5)
C27 C28 1.381(5)
C27 H30 0.9500
C28 C29 1.369(5)
C28 H31 0.9500
C29 C30 1.384(5)
C29 H32 0.9500
C30 C31 1.374(5)
C30 H33 0.9500
C31 H34 0.9500
C32 C33 1.511(5)
C32 H35 0.9800
C32 H36 0.9800
C32 H37 0.9800
C33 C34 1.510(4)
C33 H38 0.9900
C33 H39 0.9900
C34 C35 1.376(4)
C34 C36 1.391(5)
C35 N3 1.355(4)
C35 H40 0.9500
C36 C39 1.395(4)
C36 C37 1.504(4)
C37 C38 1.475(7)
C37 H41 0.9900
C37 H42 0.9900
C38 H43 0.9800
C38 H44 0.9800
C38 H45 0.9800
C39 N3 1.374(4)
C39 C40 1.429(4)
C40 O3 1.311(4)
C40 C41 1.386(4)
C41 C42 1.379(4)
C41 H46 0.9500
C42 O4 1.318(4)
C42 C43 1.430(4)
C43 N4 1.377(4)
C43 C44 1.388(4)
C44 C47 1.410(6)
C44 C45 1.489(6)
C45 C46 1.527(6)
C45 H47 0.9900
C45 H48 0.9900
C46 H49 0.9800
C46 H50 0.9800
C46 H51 0.9800
C47 C50 1.370(6)
C47 C96 1.552(18)
C47 C99 1.559(17)
C50 N4 1.351(4)
C50 H57 0.9500
O1 B1 1.511(4)
O2 B1 1.531(4)
O3 B2 1.514(5)
O4 B2 1.527(5)
N1 H98 0.8800
N2 H17 0.8800
N3 H99 0.8800
N4 H100 0.8800
B2 C51 1.588(6)
B2 C57 1.630(6)
C51 C52 1.392(6)
C51 C56 1.395(6)
C52 C53 1.411(8)
C52 H58 0.9500
C53 C54 1.385(9)
C53 H59 0.9500
C54 C55 1.332(9)
C54 H60 0.9500
C55 C56 1.384(7)
C55 H61 0.9500
C56 H62 0.9500
C57 C62 1.379(5)
C57 C58 1.400(5)
C58 C59 1.381(6)
C58 H63 0.9500
C59 C60 1.368(6)
C59 H64 0.9500
C60 C61 1.374(6)
C60 H65 0.9500
C61 C62 1.391(5)
C61 H66 0.9500
C62 H67 0.9500
C63 C64 1.373(5)
C63 C77 1.386(5)
C63 H68 0.9500
C64 C65 1.381(5)
C64 H69 0.9500
C65 N6 1.382(5)
C65 C89 1.427(4)
C66 N6 1.383(5)
C66 C67 1.392(5)
C66 C88 1.423(4)
C67 C68 1.350(6)
C67 H70 0.9500
C68 C69 1.385(5)
C68 H71 0.9500
C69 C70 1.390(5)
C69 H72 0.9500
C70 N5 1.384(4)
C70 C88 1.412(5)
C71 N5 1.378(4)
C71 C72 1.388(4)
C71 C90 1.421(5)
C72 C73 1.378(5)
C72 H73 0.9500
C73 C74 1.370(5)
C73 H74 0.9500
C74 C75 1.403(4)
C74 H75 0.9500
C75 N7 1.378(4)
C75 C90 1.413(4)
C76 C77 1.385(5)
C76 N7 1.391(4)
C76 C89 1.416(4)
C77 H76 0.9500
C78 C79 1.472(5)
C78 N7 1.536(5)
C78 H77 0.9900
C78 H78 0.9900
C79 C80 1.506(5)
C79 H79 0.9900
C79 H80 0.9900
C80 H81 0.9800
C80 H82 0.9800
C80 H83 0.9800
C81 C82 1.429(6)
C81 N5 1.539(6)
C81 H84 0.9900
C81 H85 0.9900
C82 C83 1.598(7)
C82 H86 0.9900
C82 H87 0.9900
C83 H88 0.9800
C83 H89 0.9800
C83 H90 0.9800
C95 C94 1.503(11)
C95 C92 1.556(10)
C95 H107 0.9800
C95 H108 0.9800
C95 H109 0.9800
C95 H110 0.9800
C95 H111 0.9800
C95 H112 0.9800
C95 H101 0.9800
C95 H102 0.9800
C95 H103 0.9800
C95 H104 0.9800
C95 H105 0.9800
C95 H106 0.9800
N6 C91 1.554(8)
N6 C93 1.597(11)
C87 C89 1.396(5)
C87 C90 1.405(4)
C87 C88 1.408(4)
C91 C92 1.515(12)
C91 H113 0.9900
C91 H114 0.9900
C92 H115 0.9900
C92 H116 0.9900
C93 C94 1.502(16)
C93 H117 0.9900
C93 H118 0.9900
C94 H119 0.9900
C94 H120 0.9900
C96 C97 1.457(17)
C96 H121 0.9900
C96 H122 0.9900
C97 H123 0.9800
C97 H124 0.9800
C97 H125 0.9800
C98 C99 1.456(18)
C98 H126 0.9800
C98 H127 0.9800
C98 H128 0.9800
C99 H129 0.9900
C99 H130 0.9900

loop_
_geom_torsion_atom_site_label_1
_geom_torsion_atom_site_label_2
_geom_torsion_atom_site_label_3
_geom_torsion_atom_site_label_4
_geom_torsion
C1 C2 C3 C4 -6.8(7)
C1 C2 C3 C7 177.1(4)
C7 C3 C4 N1 -0.6(5)
C2 C3 C4 N1 -177.2(4)
C4 C3 C7 C8 1.1(4)
C2 C3 C7 C8 177.8(4)
C4 C3 C7 C6 177.6(4)
C2 C3 C7 C6 -5.7(7)
C5 C6 C7 C8 86.0(5)
C5 C6 C7 C3 -89.8(5)
C3 C7 C8 N1 -1.2(4)
C6 C7 C8 N1 -177.6(3)
C3 C7 C8 C9 179.1(3)
C6 C7 C8 C9 2.7(7)
N1 C8 C9 O2 169.7(3)
C7 C8 C9 O2 -10.6(5)
N1 C8 C9 C10 -8.0(5)
C7 C8 C9 C10 171.7(4)
O2 C9 C10 C11 -7.4(5)
C8 C9 C10 C11 170.3(3)
C9 C10 C11 O1 12.8(5)
C9 C10 C11 C12 -164.9(3)
O1 C11 C12 N2 -172.8(2)
C10 C11 C12 N2 4.9(4)
O1 C11 C12 C13 6.3(5)
C10 C11 C12 C13 -176.0(3)
N2 C12 C13 C14 -0.3(3)
C11 C12 C13 C14 -179.5(3)
N2 C12 C13 C18 177.6(3)
C11 C12 C13 C18 -1.6(6)
C12 C13 C14 C15 0.7(4)
C18 C13 C14 C15 -177.3(3)
C12 C13 C14 C16 -178.9(4)
C18 C13 C14 C16 3.2(6)
C13 C14 C15 N2 -0.8(4)
C16 C14 C15 N2 178.8(4)
C15 C14 C16 C17 -82.7(6)
C13 C14 C16 C17 96.7(6)
C14 C13 C18 C19 -97.9(4)
C12 C13 C18 C19 84.6(4)
C25 C20 C21 C22 -0.7(5)
B1 C20 C21 C22 177.2(3)
C20 C21 C22 C23 -0.2(5)
C21 C22 C23 C24 1.0(6)
C22 C23 C24 C25 -0.8(6)
C23 C24 C25 C20 -0.2(5)
C21 C20 C25 C24 0.9(5)
B1 C20 C25 C24 -177.0(3)
C31 C26 C27 C28 0.7(4)
B1 C26 C27 C28 -177.9(3)
C26 C27 C28 C29 0.0(4)
C27 C28 C29 C30 -0.4(5)
C28 C29 C30 C31 0.0(5)
C29 C30 C31 C26 0.7(5)
C27 C26 C31 C30 -1.0(4)
B1 C26 C31 C30 177.6(3)
C32 C33 C34 C35 -4.2(5)
C32 C33 C34 C36 172.9(3)
C36 C34 C35 N3 0.4(4)
C33 C34 C35 N3 178.0(3)
C35 C34 C36 C39 -0.6(4)
C33 C34 C36 C39 -178.1(3)
C35 C34 C36 C37 178.7(3)
C33 C34 C36 C37 1.1(6)
C34 C36 C37 C38 87.3(5)
C39 C36 C37 C38 -93.6(5)
C34 C36 C39 N3 0.5(4)
C37 C36 C39 N3 -178.7(3)
C34 C36 C39 C40 -179.2(3)
C37 C36 C39 C40 1.6(6)
N3 C39 C40 O3 166.6(3)
C36 C39 C40 O3 -13.7(5)
N3 C39 C40 C41 -12.3(5)
C36 C39 C40 C41 167.3(3)
O3 C40 C41 C42 -9.5(5)
C39 C40 C41 C42 169.4(3)
C40 C41 C42 O4 3.6(5)
C40 C41 C42 C43 -177.4(3)
O4 C42 C43 N4 -178.5(3)
C41 C42 C43 N4 2.4(5)
O4 C42 C43 C44 11.4(5)
C41 C42 C43 C44 -167.7(4)
N4 C43 C44 C47 -1.5(4)
C42 C43 C44 C47 169.7(3)
N4 C43 C44 C45 179.8(3)
C42 C43 C44 C45 -9.1(6)
C43 C44 C45 C46 -81.8(5)
C47 C44 C45 C46 99.6(5)
C43 C44 C47 C50 1.3(4)
C45 C44 C47 C50 -179.9(3)
C43 C44 C47 C96 -178.8(7)
C45 C44 C47 C96 0.0(8)
C43 C44 C47 C99 -177.8(10)
C45 C44 C47 C99 1.0(12)
C44 C47 C50 N4 -0.7(4)
C96 C47 C50 N4 179.4(9)
C99 C47 C50 N4 178.7(8)
C10 C11 O1 B1 13.3(4)
C12 C11 O1 B1 -168.9(3)
C10 C9 O2 B1 -22.9(4)
C8 C9 O2 B1 159.4(3)
C41 C40 O3 B2 -10.3(5)
C39 C40 O3 B2 170.8(3)
C41 C42 O4 B2 21.1(5)
C43 C42 O4 B2 -158.0(3)
C3 C4 N1 C8 -0.1(4)
C7 C8 N1 C4 0.8(4)
C9 C8 N1 C4 -179.4(3)
C14 C15 N2 C12 0.6(4)
C13 C12 N2 C15 -0.2(3)
C11 C12 N2 C15 179.1(3)
C34 C35 N3 C39 -0.1(3)
C36 C39 N3 C35 -0.3(3)
C40 C39 N3 C35 179.5(3)
C47 C50 N4 C43 -0.2(4)
C44 C43 N4 C50 1.1(4)
C42 C43 N4 C50 -171.0(3)
C11 O1 B1 O2 -39.5(3)
C11 O1 B1 C20 -155.6(2)
C11 O1 B1 C26 77.7(3)
C9 O2 B1 O1 44.2(3)
C9 O2 B1 C20 160.9(3)
C9 O2 B1 C26 -75.1(3)
C25 C20 B1 O1 -32.4(4)
C21 C20 B1 O1 149.7(3)
C25 C20 B1 O2 -148.9(3)
C21 C20 B1 O2 33.2(4)
C25 C20 B1 C26 91.8(4)
C21 C20 B1 C26 -86.0(4)
C27 C26 B1 O1 -2.0(4)
C31 C26 B1 O1 179.5(2)
C27 C26 B1 O2 115.6(3)
C31 C26 B1 O2 -62.9(3)
C27 C26 B1 C20 -125.0(3)
C31 C26 B1 C20 56.5(4)
C40 O3 B2 O4 31.3(5)
C40 O3 B2 C51 150.7(3)
C40 O3 B2 C57 -86.3(3)
C42 O4 B2 O3 -36.5(5)
C42 O4 B2 C51 -153.5(3)
C42 O4 B2 C57 81.9(4)
O3 B2 C51 C52 -137.8(4)
O4 B2 C51 C52 -19.6(6)
C57 B2 C51 C52 101.8(5)
O3 B2 C51 C56 41.8(5)
O4 B2 C51 C56 160.0(4)
C57 B2 C51 C56 -78.6(5)
C56 C51 C52 C53 1.7(8)
B2 C51 C52 C53 -178.7(5)
C51 C52 C53 C54 -1.0(9)
C52 C53 C54 C55 -1.1(10)
C53 C54 C55 C56 2.3(10)
C54 C55 C56 C51 -1.5(9)
C52 C51 C56 C55 -0.5(7)
B2 C51 C56 C55 179.9(5)
O3 B2 C57 C62 11.7(4)
O4 B2 C57 C62 -106.5(4)
C51 B2 C57 C62 130.6(4)
O3 B2 C57 C58 -168.0(3)
O4 B2 C57 C58 73.9(4)
C51 B2 C57 C58 -49.1(5)
C62 C57 C58 C59 -0.5(5)
B2 C57 C58 C59 179.2(3)
C57 C58 C59 C60 1.5(6)
C58 C59 C60 C61 -1.4(6)
C59 C60 C61 C62 0.4(5)
C58 C57 C62 C61 -0.5(5)
B2 C57 C62 C61 179.8(3)
C60 C61 C62 C57 0.6(5)
C77 C63 C64 C65 0.5(6)
C63 C64 C65 N6 178.4(4)
C63 C64 C65 C89 -1.6(6)
N6 C66 C67 C68 -178.6(4)
C88 C66 C67 C68 0.8(6)
C66 C67 C68 C69 -3.1(7)
C67 C68 C69 C70 1.4(6)
C68 C69 C70 N5 -175.1(4)
C68 C69 C70 C88 2.6(6)
N5 C71 C72 C73 179.7(3)
C90 C71 C72 C73 0.8(5)
C71 C72 C73 C74 0.3(5)
C72 C73 C74 C75 -0.1(5)
C73 C74 C75 N7 177.4(3)
C73 C74 C75 C90 -1.2(5)
N7 C76 C77 C63 -178.8(3)
C89 C76 C77 C63 0.0(6)
C64 C63 C77 C76 0.3(6)
N7 C78 C79 C80 178.0(3)
N5 C81 C82 C83 164.6(3)
C72 C71 N5 C70 176.1(3)
C90 C71 N5 C70 -5.0(5)
C72 C71 N5 C81 -12.0(5)
C90 C71 N5 C81 166.9(3)
C69 C70 N5 C71 -173.3(4)
C88 C70 N5 C71 8.9(5)
C69 C70 N5 C81 14.5(5)
C88 C70 N5 C81 -163.2(3)
C82 C81 N5 C71 97.4(4)
C82 C81 N5 C70 -90.1(4)
C64 C65 N6 C66 -177.5(4)
C89 C65 N6 C66 2.6(6)
C64 C65 N6 C91 21.6(6)
C89 C65 N6 C91 -158.3(4)
C64 C65 N6 C93 -30.2(6)
C89 C65 N6 C93 149.9(5)
C67 C66 N6 C65 175.0(4)
C88 C66 N6 C65 -4.4(6)
C67 C66 N6 C91 -24.0(6)
C88 C66 N6 C91 156.5(4)
C67 C66 N6 C93 27.5(7)
C88 C66 N6 C93 -152.0(5)
C74 C75 N7 C76 171.9(3)
C90 C75 N7 C76 -9.5(5)
C74 C75 N7 C78 -12.4(5)
C90 C75 N7 C78 166.2(3)
C77 C76 N7 C75 -172.7(3)
C89 C76 N7 C75 8.5(5)
C77 C76 N7 C78 11.6(5)
C89 C76 N7 C78 -167.3(3)
C79 C78 N7 C75 94.3(4)
C79 C78 N7 C76 -89.8(4)
C89 C87 C88 C70 -178.3(3)
C90 C87 C88 C70 0.2(5)
C89 C87 C88 C66 2.3(5)
C90 C87 C88 C66 -179.2(3)
N5 C70 C88 C87 -6.3(5)
C69 C70 C88 C87 175.9(3)
N5 C70 C88 C66 173.1(3)
C69 C70 C88 C66 -4.8(5)
N6 C66 C88 C87 2.0(5)
C67 C66 C88 C87 -177.5(3)
N6 C66 C88 C70 -177.4(4)
C67 C66 C88 C70 3.1(5)
C90 C87 C89 C76 -2.7(5)
C88 C87 C89 C76 175.7(3)
C90 C87 C89 C65 177.3(3)
C88 C87 C89 C65 -4.2(5)
C77 C76 C89 C87 178.9(3)
N7 C76 C89 C87 -2.2(5)
C77 C76 C89 C65 -1.2(5)
N7 C76 C89 C65 177.7(3)
C64 C65 C89 C87 -178.1(3)
N6 C65 C89 C87 1.8(5)
C64 C65 C89 C76 2.0(5)
N6 C65 C89 C76 -178.1(3)
C89 C87 C90 C75 1.7(4)
C88 C87 C90 C75 -176.8(3)
C89 C87 C90 C71 -177.6(3)
C88 C87 C90 C71 3.9(4)
N7 C75 C90 C87 4.3(4)
C74 C75 C90 C87 -177.1(3)
N7 C75 C90 C71 -176.4(3)
C74 C75 C90 C71 2.2(5)
N5 C71 C90 C87 -1.6(5)
C72 C71 C90 C87 177.3(3)
N5 C71 C90 C75 179.1(3)
C72 C71 C90 C75 -2.0(5)
C65 N6 C91 C92 -101.2(6)
C66 N6 C91 C92 96.6(6)
C93 N6 C91 C92 -1.9(6)
N6 C91 C92 C95 -175.2(5)
C94 C95 C92 C91 0.8(7)
C65 N6 C93 C94 108.1(7)
C66 N6 C93 C94 -101.3(7)
C91 N6 C93 C94 3.5(6)
N6 C93 C94 C95 176.8(7)
C92 C95 C94 C93 0.8(7)
C50 C47 C96 C97 -1.2(15)
C44 C47 C96 C97 179.0(7)
C99 C47 C96 C97 1(2)
C50 C47 C99 C98 -103.1(9)
C44 C47 C99 C98 76.0(15)
C96 C47 C99 C98 78(3)
